data_4030727
loop_
_publ_author_name
'Valiulin, Roman A.'
'Mamidyala, Sreeman'
'Finn, M. G.'

_publ_section_title
;
 Taming chlorine azide: access to 1,2-azidochlorides from alkenes.
;
_journal_issue 5
_journal_name_full 'The Journal of organic chemistry'
_journal_page_first 2740
_journal_page_last 2755
_journal_paper_doi 10.1021/acs.joc.5b00009
_journal_volume 80
_journal_year 2015
_chemical_formula_moiety 'C16 H16 Cl N3 O4'
_chemical_formula_sum 'C16 H16 Cl N3 O4'
_chemical_formula_weight 349.77
_chemical_name_systematic
;
 ?
;
_space_group_crystal_system triclinic
_space_group_IT_number 2
_space_group_name_Hall '-P 1'
_space_group_name_H-M_alt 'P -1'
_symmetry_space_group_name_Hall '-P 1'
_symmetry_space_group_name_H-M 'P -1'
_atom_sites_solution_hydrogens mixed
_atom_sites_solution_primary iterative
_audit_creation_date 2014-01-27
_audit_creation_method
;
Olex2 1.2-beta
(compiled 2013.12.10 svn.r2850 for OlexSys, GUI svn.r4736)
;
_cell_angle_alpha 116.439(2)
_cell_angle_beta 93.526(3)
_cell_angle_gamma 110.517(2)
_cell_formula_units_Z 2
_cell_length_a 8.9484(19)
_cell_length_b 10.234(2)
_cell_length_c 11.213(2)
_cell_measurement_reflns_used 3575
_cell_measurement_temperature 298
_cell_measurement_theta_max 26.605
_cell_measurement_theta_min 2.299
_cell_volume 831.7(3)
_computing_cell_refinement 'SAINT v8.32B (Bruker, 2013)'
_computing_data_collection 'APEX2 v2013.6-2 (Bruker, 2013)'
_computing_data_reduction 'SAINT v8.32B (Bruker, 2013)'
_computing_molecular_graphics 'Olex2 (Dolomanov et al., 2009)'
_computing_publication_material 'Olex2 (Dolomanov et al., 2009)'
_computing_structure_refinement 'ShelXL (Sheldrick, 2008)'
_computing_structure_solution
;
Superflip (Palatinus & Chapuis, 2007;Palatinus & van der Lee, 2008;
Palatinus et al., 2012)
;
_diffrn_ambient_temperature 298
_diffrn_detector_area_resol_mean 512
_diffrn_measured_fraction_theta_full 1.000
_diffrn_measured_fraction_theta_max 0.987
_diffrn_measurement_device_type 'Bruker APEX-II'
_diffrn_measurement_method '\f and \w scans'
_diffrn_radiation_monochromator graphite
_diffrn_radiation_type MoK\a
_diffrn_radiation_wavelength 0.71073
_diffrn_reflns_av_R_equivalents 0.0327
_diffrn_reflns_av_unetI/netI 0.0375
_diffrn_reflns_Laue_measured_fraction_full 1.000
_diffrn_reflns_Laue_measured_fraction_max 0.987
_diffrn_reflns_limit_h_max 12
_diffrn_reflns_limit_h_min -12
_diffrn_reflns_limit_k_max 14
_diffrn_reflns_limit_k_min -14
_diffrn_reflns_limit_l_max 16
_diffrn_reflns_limit_l_min -16
_diffrn_reflns_number 13534
_diffrn_reflns_point_group_measured_fraction_full 1.000
_diffrn_reflns_point_group_measured_fraction_max 0.987
_diffrn_reflns_theta_full 26.000
_diffrn_reflns_theta_max 31.037
_diffrn_reflns_theta_min 2.100
_diffrn_source 'fine-focus sealed tube'
_diffrn_standards_number 0
_exptl_absorpt_coefficient_mu 0.255
_exptl_absorpt_correction_T_max 0.7462
_exptl_absorpt_correction_T_min 0.6937
_exptl_absorpt_correction_type multi-scan
_exptl_absorpt_process_details
;
SADABS-2012/1 (Bruker,2012) was used for absorption correction.
wR2(int) was 0.0608 before and 0.0390 after correction.
The Ratio of minimum to maximum transmission is 0.9296.
The \l/2 correction factor is 0.0015.
;
_exptl_crystal_colour colourless
_exptl_crystal_density_diffrn 1.397
_exptl_crystal_description prism
_exptl_crystal_F_000 364
_exptl_crystal_recrystallization_method 'The material was recrystallised from a mixture of DCM, hexanes and ethanol'
_exptl_crystal_size_max 0.626
_exptl_crystal_size_mid 0.557
_exptl_crystal_size_min 0.324
_refine_diff_density_max 0.294
_refine_diff_density_min -0.429
_refine_diff_density_rms 0.049
_refine_ls_extinction_method none
_refine_ls_goodness_of_fit_ref 1.048
_refine_ls_hydrogen_treatment mixed
_refine_ls_matrix_type full
_refine_ls_number_parameters 265
_refine_ls_number_reflns 5242
_refine_ls_number_restraints 20
_refine_ls_restrained_S_all 1.046
_refine_ls_R_factor_all 0.1047
_refine_ls_R_factor_gt 0.0618
_refine_ls_shift/su_max 0.007
_refine_ls_shift/su_mean 0.000
_refine_ls_structure_factor_coef Fsqd
_refine_ls_weighting_details 'w=1/[\s^2^(Fo^2^)+(0.0596P)^2^+0.3437P] where P=(Fo^2^+2Fc^2^)/3'
_refine_ls_weighting_scheme calc
_refine_ls_wR_factor_gt 0.1429
_refine_ls_wR_factor_ref 0.1714
_reflns_Friedel_coverage 0.000
_reflns_number_gt 2990
_reflns_number_total 5242
_reflns_threshold_expression 'I > 2\s(I)'
_cod_data_source_file jo5b00009_si_005.cif
_cod_data_source_block mgrav3052
_cod_depositor_comments 'Adding full bibliography for 4030727.cif.'
_cod_original_cell_volume 831.6(3)
_cod_database_code 4030727
_shelxl_version_number 2013-4
_shelx_space_group_comment
;
The symmetry employed for this shelxl refinement is uniquely defined
by the following loop, which should always be used as a source of
symmetry information in preference to the above space-group names.
They are only intended as comments.
;
_shelx_estimated_absorpt_t_max 0.922
_shelx_estimated_absorpt_t_min 0.857
_olex2_refinement_description
;
1. Fixed Uiso
 At 1.5 times of:
  All C(H,H,H) groups
2. Restrained distances
 C16-H16B
 0.995 with sigma of 0.02
 C9-H9
 0.985 with sigma of 0.02
 C3-H3
 0.999 with sigma of 0.02
 C5-H5A = C5-H5B
 0.985 with sigma of 0.02
 C6-H6A = C6-H6B
 0.985 with sigma of 0.02
 C16-H16B \\sim C16-H16C \\sim C16-H16A
 with sigma of 0.005
 H16C-H16B \\sim H16C-H16A \\sim H16B-H16A
 with sigma of 0.005
 C12-H12 \\sim C11-H11 \\sim C10-H10 \\sim C9-H9
 with sigma of 0.005
 C5-H5A \\sim C5-H5B
 with sigma of 0.005
3. Uiso/Uaniso restraints and constraints
Uiso(H16A) = Uiso(H16B) = Uiso(H16C)
Uiso(H9) = Uiso(H10) = Uiso(H11) = Uiso(H12)
4.a Idealised Me refined as rotating group:
 C14(H14A,H14B,H14C)
;

loop_
_space_group_symop_operation_xyz
'x, y, z'
'-x, -y, -z'

loop_
_atom_site_label
_atom_site_type_symbol
_atom_site_fract_x
_atom_site_fract_y
_atom_site_fract_z
_atom_site_U_iso_or_equiv
_atom_site_adp_type
_atom_site_occupancy
_atom_site_site_symmetry_order
_atom_site_calc_flag
_atom_site_refinement_flags_posn
Cl1 Cl 0.27068(14) 0.06633(9) 0.50572(9) 0.1059(4) Uani 1 1 d .
O3 O 0.52835(17) 0.35194(19) 0.84649(18) 0.0592(4) Uani 1 1 d .
O2 O 0.1638(2) 0.2761(3) 1.06816(19) 0.0844(6) Uani 1 1 d .
O4 O 0.3604(2) 0.1519(2) 0.8728(2) 0.0761(5) Uani 1 1 d .
O1 O -0.09504(19) 0.1734(2) 0.94751(18) 0.0724(5) Uani 1 1 d .
N2 N 0.0979(2) 0.3810(2) 0.72647(19) 0.0548(5) Uani 1 1 d .
N1 N 0.23837(19) 0.3600(2) 0.73168(16) 0.0422(4) Uani 1 1 d .
N3 N 0.0216(2) 0.3392(3) 0.80799(19) 0.0560(5) Uani 1 1 d .
C10 C 0.4443(4) 0.8198(3) 0.7409(3) 0.0698(7) Uani 1 1 d .
C3 C 0.3428(3) 0.3865(3) 0.6397(2) 0.0454(4) Uani 1 1 d D
C6 C 0.1478(4) 0.3512(4) 0.3936(3) 0.0756(8) Uani 1 1 d D
C12 C 0.2578(4) 0.6529(4) 0.5190(3) 0.0716(7) Uani 1 1 d .
C7 C 0.2516(3) 0.5132(3) 0.5176(2) 0.0537(5) Uani 1 1 d .
C5 C 0.1244(4) 0.2095(4) 0.4149(3) 0.0815(8) Uani 1 1 d D
C8 C 0.3459(2) 0.5320(2) 0.6315(2) 0.0430(4) Uani 1 1 d .
C2 C 0.2515(2) 0.3030(2) 0.81885(19) 0.0404(4) Uani 1 1 d .
C9 C 0.4428(3) 0.6848(3) 0.7424(2) 0.0552(5) Uani 1 1 d D
C1 C 0.1126(2) 0.2906(3) 0.8663(2) 0.0447(4) Uani 1 1 d .
C4 C 0.2836(4) 0.2398(3) 0.4965(3) 0.0657(7) Uani 1 1 d .
C16 C 0.6633(3) 0.3073(4) 0.8606(4) 0.0820(9) Uani 1 1 d D
C13 C 0.0664(3) 0.2465(3) 0.9723(2) 0.0511(5) Uani 1 1 d .
C15 C 0.3838(3) 0.2583(3) 0.8486(2) 0.0470(5) Uani 1 1 d .
C14 C -0.1548(4) 0.1328(5) 1.0496(4) 0.1046(12) Uani 1 1 d .
H14A H -0.2727 0.0723 1.0184 0.157 Uiso 1 1 calc GR
H14B H -0.1268 0.2299 1.1356 0.157 Uiso 1 1 calc GR
H14C H -0.1046 0.0694 1.0623 0.157 Uiso 1 1 calc GR
C11 C 0.3507(4) 0.8019(4) 0.6291(4) 0.0787(8) Uani 1 1 d .
H16A H 0.636(4) 0.1998(18) 0.7865(18) 0.102(6) Uiso 1 1 d .
H16B H 0.753(3) 0.386(2) 0.851(2) 0.102(6) Uiso 1 1 d D
H16C H 0.691(3) 0.316(3) 0.9491(17) 0.102(6) Uiso 1 1 d .
H9 H 0.507(3) 0.693(4) 0.819(2) 0.091(5) Uiso 1 1 d D
H12 H 0.186(3) 0.641(4) 0.443(2) 0.091(5) Uiso 1 1 d .
H10 H 0.510(3) 0.927(2) 0.817(2) 0.091(5) Uiso 1 1 d .
H11 H 0.355(4) 0.898(2) 0.630(3) 0.091(5) Uiso 1 1 d .
H4 H 0.371(3) 0.263(3) 0.451(3) 0.073(7) Uiso 1 1 d .
H3 H 0.455(2) 0.413(3) 0.688(2) 0.055(6) Uiso 1 1 d D
H5A H 0.040(3) 0.195(3) 0.467(2) 0.076(8) Uiso 1 1 d D
H6A H 0.203(3) 0.347(3) 0.322(2) 0.077(8) Uiso 1 1 d D
H5B H 0.094(4) 0.111(3) 0.325(2) 0.125(12) Uiso 1 1 d D
H6B H 0.039(3) 0.351(4) 0.366(3) 0.102(11) Uiso 1 1 d D

loop_
_atom_site_aniso_label
_atom_site_aniso_U_11
_atom_site_aniso_U_22
_atom_site_aniso_U_33
_atom_site_aniso_U_23
_atom_site_aniso_U_13
_atom_site_aniso_U_12
Cl1 0.1779(10) 0.0643(4) 0.1038(6) 0.0504(4) 0.0784(6) 0.0629(5)
O3 0.0397(7) 0.0643(10) 0.0892(12) 0.0457(9) 0.0197(8) 0.0281(7)
O2 0.0575(10) 0.1484(19) 0.0723(11) 0.0803(13) 0.0204(9) 0.0356(11)
O4 0.0803(12) 0.0885(13) 0.1136(15) 0.0782(12) 0.0440(11) 0.0524(11)
O1 0.0456(9) 0.1124(14) 0.0664(10) 0.0629(11) 0.0184(7) 0.0162(9)
N2 0.0462(9) 0.0893(14) 0.0612(11) 0.0526(11) 0.0267(8) 0.0407(10)
N1 0.0391(8) 0.0563(10) 0.0480(9) 0.0348(8) 0.0193(7) 0.0247(7)
N3 0.0433(9) 0.0923(14) 0.0600(11) 0.0524(11) 0.0258(8) 0.0366(10)
C10 0.0805(18) 0.0571(14) 0.0805(18) 0.0368(14) 0.0330(15) 0.0329(14)
C3 0.0479(11) 0.0560(12) 0.0513(11) 0.0359(10) 0.0264(9) 0.0275(10)
C6 0.0686(17) 0.101(2) 0.0526(14) 0.0405(15) 0.0114(13) 0.0284(16)
C12 0.0762(17) 0.107(2) 0.0760(17) 0.0669(18) 0.0303(14) 0.0555(17)
C7 0.0514(12) 0.0762(15) 0.0520(12) 0.0420(12) 0.0217(10) 0.0317(11)
C5 0.082(2) 0.0743(18) 0.0524(15) 0.0206(14) 0.0180(14) 0.0100(15)
C8 0.0447(10) 0.0550(11) 0.0452(10) 0.0325(9) 0.0216(8) 0.0262(9)
C2 0.0388(9) 0.0473(10) 0.0436(10) 0.0273(9) 0.0149(8) 0.0203(8)
C9 0.0589(13) 0.0626(14) 0.0558(13) 0.0352(11) 0.0218(11) 0.0292(11)
C1 0.0395(10) 0.0606(12) 0.0433(10) 0.0322(9) 0.0154(8) 0.0216(9)
C4 0.0897(18) 0.0582(14) 0.0651(15) 0.0370(12) 0.0446(14) 0.0356(13)
C16 0.0492(14) 0.088(2) 0.117(2) 0.0460(18) 0.0186(15) 0.0443(15)
C13 0.0456(11) 0.0706(14) 0.0489(11) 0.0383(11) 0.0202(9) 0.0246(10)
C15 0.0478(11) 0.0553(12) 0.0539(11) 0.0339(10) 0.0195(9) 0.0286(10)
C14 0.0621(17) 0.172(3) 0.099(2) 0.103(3) 0.0326(16) 0.0206(19)
C11 0.097(2) 0.083(2) 0.102(2) 0.0657(19) 0.0449(18) 0.0569(18)

loop_
_atom_type_symbol
_atom_type_description
_atom_type_scat_dispersion_real
_atom_type_scat_dispersion_imag
_atom_type_scat_source
C C 0.0033 0.0016 'International Tables Vol C Tables 4.2.6.8 and 6.1.1.4'
H H 0.0000 0.0000 'International Tables Vol C Tables 4.2.6.8 and 6.1.1.4'
Cl Cl 0.1484 0.1585 'International Tables Vol C Tables 4.2.6.8 and 6.1.1.4'
N N 0.0061 0.0033 'International Tables Vol C Tables 4.2.6.8 and 6.1.1.4'
O O 0.0106 0.0060 'International Tables Vol C Tables 4.2.6.8 and 6.1.1.4'

loop_
_geom_angle_atom_site_label_1
_geom_angle_atom_site_label_2
_geom_angle_atom_site_label_3
_geom_angle
C15 O3 C16 115.86(19)
C13 O1 C14 115.96(19)
N3 N2 N1 108.05(15)
N2 N1 C3 119.22(14)
N2 N1 C2 110.02(14)
C2 N1 C3 130.54(15)
N2 N3 C1 108.61(15)
C9 C10 H10 121.6(19)
C11 C10 C9 119.6(3)
C11 C10 H10 118.8(18)
N1 C3 C8 109.04(15)
N1 C3 C4 112.39(17)
N1 C3 H3 104.1(13)
C8 C3 H3 109.0(13)
C4 C3 C8 110.49(17)
C4 C3 H3 111.5(13)
C7 C6 C5 114.5(2)
C7 C6 H6A 105.4(17)
C7 C6 H6B 107.1(19)
C5 C6 H6A 110.6(17)
C5 C6 H6B 110.9(19)
H6A C6 H6B 108(2)
C7 C12 H12 118.2(18)
C11 C12 C7 121.4(2)
C11 C12 H12 120.1(18)
C12 C7 C6 119.6(2)
C8 C7 C6 122.6(2)
C8 C7 C12 117.8(2)
C6 C5 H5A 110.9(16)
C6 C5 H5B 110(2)
C4 C5 C6 109.7(2)
C4 C5 H5A 108.0(16)
C4 C5 H5B 107(2)
H5A C5 H5B 111(3)
C7 C8 C3 121.02(19)
C7 C8 C9 120.36(19)
C9 C8 C3 118.60(18)
N1 C2 C1 104.41(15)
N1 C2 C15 126.76(16)
C1 C2 C15 128.77(17)
C10 C9 C8 120.3(2)
C10 C9 H9 122.0(18)
C8 C9 H9 117.7(18)
N3 C1 C2 108.90(16)
N3 C1 C13 122.26(16)
C2 C1 C13 128.65(17)
Cl1 C4 H4 106.5(15)
C3 C4 Cl1 110.78(17)
C3 C4 H4 105.3(16)
C5 C4 Cl1 111.6(2)
C5 C4 C3 112.8(2)
C5 C4 H4 109.5(15)
O3 C16 H16A 109.9(19)
O3 C16 H16B 102.0(19)
O3 C16 H16C 112(2)
H16A C16 H16B 110.7(11)
H16A C16 H16C 110.9(11)
H16B C16 H16C 110.8(11)
O2 C13 O1 124.90(19)
O2 C13 C1 123.87(19)
O1 C13 C1 111.22(17)
O3 C15 C2 111.70(16)
O4 C15 O3 125.23(19)
O4 C15 C2 123.07(19)
O1 C14 H14A 109.5
O1 C14 H14B 109.5
O1 C14 H14C 109.5
H14A C14 H14B 109.5
H14A C14 H14C 109.5
H14B C14 H14C 109.5
C10 C11 H11 118.0(18)
C12 C11 C10 120.6(2)
C12 C11 H11 121.4(18)

loop_
_geom_bond_atom_site_label_1
_geom_bond_atom_site_label_2
_geom_bond_distance
Cl1 C4 1.788(2)
O3 C16 1.456(3)
O3 C15 1.321(2)
O2 C13 1.190(3)
O4 C15 1.189(2)
O1 C13 1.316(3)
O1 C14 1.454(3)
N2 N1 1.350(2)
N2 N3 1.305(2)
N1 C3 1.484(2)
N1 C2 1.360(2)
N3 C1 1.359(2)
C10 C9 1.385(3)
C10 C11 1.365(4)
C10 H10 0.963(13)
C3 C8 1.523(3)
C3 C4 1.517(3)
C3 H3 0.998(15)
C6 C7 1.501(4)
C6 C5 1.519(5)
C6 H6A 0.958(17)
C6 H6B 0.995(18)
C12 C7 1.404(4)
C12 C11 1.360(4)
C12 H12 0.963(12)
C7 C8 1.384(3)
C5 C4 1.496(4)
C5 H5A 0.989(12)
C5 H5B 0.989(12)
C8 C9 1.389(3)
C2 C1 1.370(2)
C2 C15 1.480(3)
C9 H9 0.964(12)
C1 C13 1.481(3)
C4 H4 0.98(3)
C16 H16A 0.966(13)
C16 H16B 0.967(13)
C16 H16C 0.966(13)
C14 H14A 0.9600
C14 H14B 0.9600
C14 H14C 0.9600
C11 H11 0.963(12)

loop_
_geom_torsion_atom_site_label_1
_geom_torsion_atom_site_label_2
_geom_torsion_atom_site_label_3
_geom_torsion_atom_site_label_4
_geom_torsion
N2 N1 C3 C8 39.3(2)
N2 N1 C3 C4 -83.6(2)
N2 N1 C2 C1 0.0(2)
N2 N1 C2 C15 177.40(19)
N2 N3 C1 C2 0.1(3)
N2 N3 C1 C13 175.4(2)
N1 N2 N3 C1 -0.1(3)
N1 C3 C8 C7 -102.5(2)
N1 C3 C8 C9 76.0(2)
N1 C3 C4 Cl1 -55.4(2)
N1 C3 C4 C5 70.5(2)
N1 C2 C1 N3 0.0(2)
N1 C2 C1 C13 -175.0(2)
N1 C2 C15 O3 34.5(3)
N1 C2 C15 O4 -146.4(2)
N3 N2 N1 C3 175.25(18)
N3 N2 N1 C2 0.1(2)
N3 C1 C13 O2 -143.0(3)
N3 C1 C13 O1 35.9(3)
C3 N1 C2 C1 -174.5(2)
C3 N1 C2 C15 3.0(3)
C3 C8 C9 C10 -177.69(19)
C6 C7 C8 C3 -3.0(3)
C6 C7 C8 C9 178.5(2)
C6 C5 C4 Cl1 -172.42(18)
C6 C5 C4 C3 62.1(3)
C12 C7 C8 C3 178.44(19)
C12 C7 C8 C9 0.0(3)
C7 C6 C5 C4 -40.9(3)
C7 C12 C11 C10 1.6(4)
C7 C8 C9 C10 0.8(3)
C5 C6 C7 C12 -168.6(2)
C5 C6 C7 C8 12.8(4)
C8 C3 C4 Cl1 -177.41(15)
C8 C3 C4 C5 -51.5(3)
C2 N1 C3 C8 -146.7(2)
C2 N1 C3 C4 90.4(3)
C2 C1 C13 O2 31.3(4)
C2 C1 C13 O1 -149.7(2)
C9 C10 C11 C12 -0.7(4)
C1 C2 C15 O3 -148.7(2)
C1 C2 C15 O4 30.4(4)
C4 C3 C8 C7 21.5(3)
C4 C3 C8 C9 -160.01(19)
C16 O3 C15 O4 6.9(4)
C16 O3 C15 C2 -173.9(2)
C15 C2 C1 N3 -177.4(2)
C15 C2 C1 C13 7.7(4)
C14 O1 C13 O2 2.3(4)
C14 O1 C13 C1 -176.6(3)
C11 C10 C9 C8 -0.4(4)
C11 C12 C7 C6 -179.8(3)
C11 C12 C7 C8 -1.2(4)
